data_8101937
loop_
_publ_author_name
'Deeken, S.'
'Irrgang, T.'
'Kempe, R.'

_publ_section_title
;
Crystal structure of 1,5-cyclooctadiene-bis[(4-methyl-pyridin-2-yl)-
trimethylsilanyl-amido]ruthenium(II), Ru(C~8~H~12~)(C~9~H~15~N~2~Si)
~2~
;
_journal_issue 1
_journal_name_full 'Zeitschrift f\"ur Kristallographie - New Crystal Structures'
_journal_page_first 93
_journal_page_last 94
_journal_volume 221
_journal_year 2006
_chemical_formula_sum 'C26 H42 N4 Ru Si2'
_chemical_formula_weight 567.89
_chemical_name_systematic
;
1,5-cyclooctadiene-bis[(4-methyl-pyridin-2-yl)-trimethylsilanyl-
amido]ruthenium(II)
;
_space_group_IT_number 15
_symmetry_cell_setting monoclinic
_symmetry_space_group_name_Hall '-C 2yc'
_symmetry_space_group_name_H-M 'C 1 2/c 1'
_atom_sites_solution_hydrogens geom
_atom_sites_solution_primary direct
_atom_sites_solution_secondary difmap
_audit_creation_method SHELXL-97
_cell_angle_alpha 90.000
_cell_angle_beta 96.735(7)
_cell_angle_gamma 90.000
_cell_formula_units_Z 8
_cell_length_a 16.399(2)
_cell_length_b 16.138(2)
_cell_length_c 21.349(2)
_cell_measurement_reflns_used all
_cell_measurement_temperature 193(2)
_cell_volume 5611.0(11)
_computing_structure_refinement 'SHELXL-97 (Sheldrick, 1997)'
_computing_structure_solution SIR97
_diffrn_ambient_temperature 193(2)
_diffrn_measured_fraction_theta_full 0.985
_diffrn_measured_fraction_theta_max 0.985
_diffrn_measurement_device_type 'Stoe IPDS II'
_diffrn_radiation_monochromator graphite
_diffrn_radiation_source 'fine-focus sealed tube'
_diffrn_radiation_type MoK\a
_diffrn_radiation_wavelength 0.71069
_diffrn_reflns_av_R_equivalents 0.0975
_diffrn_reflns_av_sigmaI/netI 0.0457
_diffrn_reflns_limit_h_max 20
_diffrn_reflns_limit_h_min -20
_diffrn_reflns_limit_k_max 20
_diffrn_reflns_limit_k_min -19
_diffrn_reflns_limit_l_max 26
_diffrn_reflns_limit_l_min -26
_diffrn_reflns_number 37728
_diffrn_reflns_theta_full 26.22
_diffrn_reflns_theta_max 26.22
_diffrn_reflns_theta_min 1.78
_diffrn_standards_decay_% no
_exptl_absorpt_coefficient_mu 0.665
_exptl_absorpt_correction_type none
_exptl_crystal_colour yellow
_exptl_crystal_density_diffrn 1.345
_exptl_crystal_density_method 'not measured'
_exptl_crystal_description prism
_exptl_crystal_F_000 2384
_exptl_crystal_size_max 0.15
_exptl_crystal_size_mid 0.05
_exptl_crystal_size_min 0.05
_refine_diff_density_max 0.452
_refine_diff_density_min -0.690
_refine_diff_density_rms 0.091
_refine_ls_extinction_method none
_refine_ls_goodness_of_fit_ref 1.060
_refine_ls_hydrogen_treatment mixed
_refine_ls_matrix_type full
_refine_ls_number_parameters 298
_refine_ls_number_reflns 5568
_refine_ls_number_restraints 0
_refine_ls_restrained_S_all 1.060
_refine_ls_R_factor_all 0.0511
_refine_ls_R_factor_gt 0.0340
_refine_ls_shift/su_max 0.002
_refine_ls_shift/su_mean 0.000
_refine_ls_structure_factor_coef Fsqd
_refine_ls_weighting_details 'calc w=1/[\s^2^(Fo^2^)+(0.0435P)^2^+9.6993P] where P=(Fo^2^+2Fc^2^)/3'
_refine_ls_weighting_scheme calc
_refine_ls_wR_factor_gt 0.0831
_refine_ls_wR_factor_ref 0.0967
_reflns_number_gt 4356
_reflns_number_total 5568
_reflns_threshold_expression >2sigma(I)
_cod_data_source_file 1267-1733.cff
_cod_data_source_block k046m
_cod_depositor_comments
;
The following automatic conversions were performed:

'_exptl_absorpt_correction_type' tag value 'no' was replaced with
'none' value.

Automatic conversion script
Id: cif_fix_values 1646 2011-03-28 12:23:43Z adriana 
;
_cod_original_cell_volume 5611(3)
_cod_original_sg_symbol_H-M C12/c1
_cod_database_code 8101937

loop_
_symmetry_equiv_pos_as_xyz
'x, y, z'
'-x, y, -z+1/2'
'x+1/2, y+1/2, z'
'-x+1/2, y+1/2, -z+1/2'
'-x, -y, -z'
'x, -y, z-1/2'
'-x+1/2, -y+1/2, -z'
'x+1/2, -y+1/2, z-1/2'

loop_
_atom_site_label
_atom_site_type_symbol
_atom_site_fract_x
_atom_site_fract_y
_atom_site_fract_z
_atom_site_U_iso_or_equiv
_atom_site_adp_type
_atom_site_occupancy
_atom_site_symmetry_multiplicity
_atom_site_Wyckoff_symbol
_atom_site_calc_flag
_atom_site_refinement_flags
_atom_site_disorder_assembly
_atom_site_disorder_group
Ru1 Ru 0.709476(15) 0.232024(15) 0.722763(12) 0.02537(9) Uani 1 8 f d . . .
Si2 Si 0.59940(6) 0.32128(6) 0.57563(4) 0.0320(2) Uani 1 8 f d . . .
Si1 Si 0.84209(6) 0.22589(7) 0.87669(5) 0.0394(2) Uani 1 8 f d . . .
N1 N 0.76539(17) 0.25573(17) 0.81879(13) 0.0309(6) Uani 1 8 f d . . .
N3 N 0.67780(16) 0.29500(16) 0.63327(12) 0.0282(5) Uani 1 8 f d . . .
N4 N 0.80069(16) 0.30393(17) 0.68961(12) 0.0286(5) Uani 1 8 f d . . .
C1 C 0.7391(2) 0.1342(2) 0.65888(16) 0.0358(8) Uani 1 8 f d . . .
H1 H 0.7663 0.1751 0.6370 0.043 Uiso 1 8 f calc R . .
C2 C 0.7735(2) 0.1133(2) 0.71953(17) 0.0366(8) Uani 1 8 f d . . .
H2 H 0.8212 0.1423 0.7372 0.044 Uiso 1 8 f calc R . .
C3 C 0.7385(3) 0.0462(2) 0.7589(2) 0.0467(9) Uani 1 8 f d . . .
H3A H 0.7839 0.0208 0.7870 0.056 Uiso 1 8 f calc R . .
H3B H 0.7135 0.0024 0.7304 0.056 Uiso 1 8 f calc R . .
C4 C 0.6734(3) 0.0785(2) 0.79931(19) 0.0448(9) Uani 1 8 f d . . .
H4A H 0.6321 0.0345 0.8025 0.054 Uiso 1 8 f calc R . .
H4B H 0.7003 0.0899 0.8424 0.054 Uiso 1 8 f calc R . .
N2 N 0.66613(16) 0.33302(16) 0.76872(12) 0.0276(5) Uani 1 8 f d . . .
C5 C 0.6299(2) 0.1559(2) 0.77388(17) 0.0343(7) Uani 1 8 f d . . .
H5 H 0.6279 0.2016 0.8017 0.041 Uiso 1 8 f calc R . .
C6 C 0.5928(2) 0.1647(2) 0.71248(16) 0.0344(7) Uani 1 8 f d . . .
H6 H 0.5680 0.2161 0.6995 0.041 Uiso 1 8 f calc R . .
C7 C 0.5909(3) 0.0939(2) 0.66560(19) 0.0465(9) Uani 1 8 f d . . .
H7A H 0.5383 0.0957 0.6376 0.056 Uiso 1 8 f calc R . .
H7B H 0.5930 0.0408 0.6889 0.056 Uiso 1 8 f calc R . .
C8 C 0.6616(3) 0.0966(2) 0.62521(19) 0.0463(9) Uani 1 8 f d . . .
H8A H 0.6736 0.0395 0.6121 0.056 Uiso 1 8 f calc R . .
H8B H 0.6443 0.1291 0.5866 0.056 Uiso 1 8 f calc R . .
C9 C 0.75357(19) 0.32890(19) 0.63623(14) 0.0273(6) Uani 1 8 f d . . .
C10 C 0.7885(2) 0.3822(2) 0.59406(15) 0.0314(7) Uani 1 8 f d . . .
H10 H 0.7566 0.4005 0.5566 0.038 Uiso 1 8 f calc R . .
C11 C 0.8693(2) 0.4076(2) 0.60748(16) 0.0329(7) Uani 1 8 f d . . .
C12 C 0.9145(2) 0.3802(2) 0.66302(17) 0.0371(8) Uani 1 8 f d . . .
H12 H 0.9700 0.3969 0.6731 0.045 Uiso 1 8 f calc R . .
C13 C 0.87822(19) 0.3289(2) 0.70313(16) 0.0328(7) Uani 1 8 f d . . .
H13 H 0.9090 0.3109 0.7412 0.039 Uiso 1 8 f calc R . .
C14 C 0.9069(3) 0.4645(3) 0.56249(19) 0.0482(9) Uani 1 8 f d . . .
H14A H 0.9641 0.4760 0.5789 0.072 Uiso 1 8 f calc R . .
H14B H 0.8760 0.5165 0.5582 0.072 Uiso 1 8 f calc R . .
H14C H 0.9051 0.4377 0.5211 0.072 Uiso 1 8 f calc R . .
C15 C 0.71603(19) 0.32178(19) 0.82361(15) 0.0289(7) Uani 1 8 f d . . .
C16 C 0.7078(2) 0.3759(2) 0.87469(15) 0.0326(7) Uani 1 8 f d . . .
H16 H 0.7412 0.3688 0.9137 0.039 Uiso 1 8 f calc R . .
C17 C 0.6508(2) 0.4391(2) 0.86743(16) 0.0333(7) Uani 1 8 f d . . .
C18 C 0.6010(2) 0.4481(2) 0.80999(16) 0.0330(7) Uani 1 8 f d . . .
H18 H 0.5613 0.4912 0.8042 0.040 Uiso 1 8 f calc R . .
C19 C 0.61050(19) 0.39307(19) 0.76195(15) 0.0297(7) Uani 1 8 f d . . .
H19 H 0.5764 0.3983 0.7230 0.036 Uiso 1 8 f calc R . .
C20 C 0.6417(2) 0.4971(2) 0.92164(18) 0.0432(9) Uani 1 8 f d . . .
H20A H 0.5991 0.5382 0.9086 0.065 Uiso 1 8 f calc R . .
H20B H 0.6940 0.5254 0.9341 0.065 Uiso 1 8 f calc R . .
H20C H 0.6260 0.4653 0.9575 0.065 Uiso 1 8 f calc R . .
C21 C 0.9189(3) 0.1572(3) 0.8449(2) 0.0612(12) Uani 1 8 f d . . .
H21A H 0.8913 0.1079 0.8259 0.092 Uiso 1 8 f calc R . .
H21B H 0.9606 0.1405 0.8792 0.092 Uiso 1 8 f calc R . .
H21C H 0.9453 0.1872 0.8128 0.092 Uiso 1 8 f calc R . .
C22 C 0.8995(3) 0.3184(3) 0.9119(2) 0.0562(11) Uani 1 8 f d . . .
H22A H 0.8612 0.3562 0.9293 0.084 Uiso 1 8 f calc R . .
H22B H 0.9260 0.3471 0.8792 0.084 Uiso 1 8 f calc R . .
H22C H 0.9414 0.3003 0.9456 0.084 Uiso 1 8 f calc R . .
C23 C 0.6237(3) 0.2872(3) 0.49605(17) 0.0452(9) Uani 1 8 f d . . .
H23A H 0.6763 0.3111 0.4878 0.068 Uiso 1 8 f calc R . .
H23B H 0.5803 0.3061 0.4637 0.068 Uiso 1 8 f calc R . .
H23C H 0.6271 0.2266 0.4950 0.068 Uiso 1 8 f calc R . .
C24 C 0.5835(2) 0.4366(2) 0.57525(18) 0.0435(8) Uani 1 8 f d . . .
H24A H 0.6347 0.4644 0.5682 0.065 Uiso 1 8 f calc R . .
H24B H 0.5672 0.4541 0.6159 0.065 Uiso 1 8 f calc R . .
H24C H 0.5403 0.4515 0.5415 0.065 Uiso 1 8 f calc R . .
C25 C 0.7997(3) 0.1695(3) 0.9424(2) 0.0626(12) Uani 1 8 f d . . .
H25A H 0.7592 0.2045 0.9599 0.094 Uiso 1 8 f calc R . .
H25B H 0.8445 0.1563 0.9755 0.094 Uiso 1 8 f calc R . .
H25C H 0.7734 0.1181 0.9261 0.094 Uiso 1 8 f calc R . .
C26 C 0.4993(2) 0.2745(3) 0.5889(2) 0.0486(9) Uani 1 8 f d . . .
H26A H 0.4852 0.2911 0.6305 0.073 Uiso 1 8 f calc R . .
H26B H 0.5034 0.2140 0.5871 0.073 Uiso 1 8 f calc R . .
H26C H 0.4566 0.2937 0.5562 0.073 Uiso 1 8 f calc R . .

loop_
_atom_site_aniso_label
_atom_site_aniso_U_11
_atom_site_aniso_U_22
_atom_site_aniso_U_33
_atom_site_aniso_U_23
_atom_site_aniso_U_13
_atom_site_aniso_U_12
Ru1 0.02688(13) 0.02515(13) 0.02456(13) 0.00062(10) 0.00509(9) 0.00112(10)
Si2 0.0321(5) 0.0371(5) 0.0265(4) -0.0002(4) 0.0016(4) 0.0026(4)
Si1 0.0376(5) 0.0461(6) 0.0330(5) 0.0083(4) -0.0022(4) 0.0034(4)
N1 0.0327(14) 0.0339(14) 0.0258(13) 0.0012(11) 0.0023(11) 0.0039(11)
N3 0.0314(13) 0.0290(13) 0.0244(13) 0.0008(11) 0.0044(11) -0.0019(11)
N4 0.0303(13) 0.0292(13) 0.0267(13) -0.0005(11) 0.0049(11) 0.0005(11)
C1 0.049(2) 0.0275(16) 0.0335(18) -0.0068(13) 0.0140(15) 0.0056(14)
C2 0.0454(19) 0.0249(16) 0.0404(19) 0.0001(14) 0.0093(16) 0.0088(14)
C3 0.061(2) 0.0273(17) 0.053(2) 0.0088(16) 0.0107(19) 0.0081(16)
C4 0.058(2) 0.0321(18) 0.045(2) 0.0099(16) 0.0112(18) -0.0053(17)
N2 0.0294(13) 0.0290(13) 0.0240(13) 0.0002(10) 0.0019(10) 0.0004(10)
C5 0.0373(18) 0.0300(16) 0.0373(18) 0.0044(14) 0.0117(14) -0.0085(14)
C6 0.0319(16) 0.0326(17) 0.0391(19) 0.0010(14) 0.0060(14) -0.0099(13)
C7 0.055(2) 0.0362(19) 0.047(2) -0.0048(16) -0.0005(18) -0.0126(17)
C8 0.065(3) 0.0315(18) 0.042(2) -0.0111(16) 0.0045(18) -0.0007(17)
C9 0.0300(15) 0.0277(15) 0.0250(16) -0.0034(12) 0.0059(12) 0.0015(12)
C10 0.0377(17) 0.0324(17) 0.0250(16) -0.0009(13) 0.0071(13) 0.0002(13)
C11 0.0392(18) 0.0285(16) 0.0334(18) -0.0059(13) 0.0142(14) -0.0054(13)
C12 0.0307(16) 0.0397(19) 0.042(2) -0.0050(15) 0.0080(14) -0.0066(14)
C13 0.0264(15) 0.0366(17) 0.0354(18) -0.0018(14) 0.0037(13) 0.0019(13)
C14 0.052(2) 0.049(2) 0.047(2) 0.0007(18) 0.0172(18) -0.0141(18)
C15 0.0289(15) 0.0325(16) 0.0260(16) 0.0023(13) 0.0058(12) -0.0011(13)
C16 0.0374(17) 0.0372(18) 0.0241(16) -0.0024(13) 0.0069(13) -0.0060(14)
C17 0.0369(17) 0.0312(17) 0.0340(18) -0.0062(14) 0.0134(14) -0.0080(14)
C18 0.0332(16) 0.0290(16) 0.0383(19) -0.0009(13) 0.0108(14) 0.0027(13)
C19 0.0303(16) 0.0289(16) 0.0309(17) 0.0000(13) 0.0069(13) 0.0010(12)
C20 0.051(2) 0.0404(19) 0.041(2) -0.0113(16) 0.0165(17) -0.0065(16)
C21 0.049(2) 0.069(3) 0.062(3) 0.005(2) -0.008(2) 0.020(2)
C22 0.042(2) 0.070(3) 0.053(3) 0.004(2) -0.0093(19) -0.003(2)
C23 0.054(2) 0.051(2) 0.0301(18) -0.0048(16) 0.0008(16) -0.0007(17)
C24 0.047(2) 0.044(2) 0.041(2) 0.0066(16) 0.0102(16) 0.0109(17)
C25 0.076(3) 0.072(3) 0.037(2) 0.019(2) -0.006(2) -0.010(2)
C26 0.0388(19) 0.059(3) 0.046(2) 0.0055(19) -0.0010(16) -0.0019(18)

loop_
_atom_type_symbol
_atom_type_description
_atom_type_scat_dispersion_real
_atom_type_scat_dispersion_imag
_atom_type_scat_source
C C 0.0033 0.0016 'International Tables Vol C Tables 4.2.6.8 and 6.1.1.4'
H H 0.0000 0.0000 'International Tables Vol C Tables 4.2.6.8 and 6.1.1.4'
N N 0.0061 0.0033 'International Tables Vol C Tables 4.2.6.8 and 6.1.1.4'
Si Si 0.0817 0.0704 'International Tables Vol C Tables 4.2.6.8 and 6.1.1.4'
Ru Ru -1.2594 0.8363 'International Tables Vol C Tables 4.2.6.8 and 6.1.1.4'

loop_
_geom_angle_atom_site_label_1
_geom_angle_atom_site_label_2
_geom_angle_atom_site_label_3
_geom_angle
_geom_angle_site_symmetry_1
_geom_angle_site_symmetry_3
_geom_angle_publ_flag
N2 Ru1 N4 91.30(10) . . ?
N2 Ru1 N3 89.34(10) . . ?
N4 Ru1 N3 63.10(10) . . ?
N2 Ru1 C5 86.98(12) . . ?
N4 Ru1 C5 169.14(12) . . ?
N3 Ru1 C5 127.55(12) . . ?
N2 Ru1 C1 168.91(12) . . ?
N4 Ru1 C1 88.25(12) . . ?
N3 Ru1 C1 80.58(12) . . ?
C5 Ru1 C1 95.48(14) . . ?
N2 Ru1 N1 63.00(10) . . ?
N4 Ru1 N1 88.98(10) . . ?
N3 Ru1 N1 140.89(10) . . ?
C5 Ru1 N1 80.68(12) . . ?
C1 Ru1 N1 128.05(12) . . ?
N2 Ru1 C6 95.36(12) . . ?
N4 Ru1 C6 153.78(12) . . ?
N3 Ru1 C6 91.59(12) . . ?
C5 Ru1 C6 37.05(13) . . ?
C1 Ru1 C6 80.43(14) . . ?
N1 Ru1 C6 116.61(12) . . ?
N2 Ru1 C2 153.65(12) . . ?
N4 Ru1 C2 96.33(12) . . ?
N3 Ru1 C2 116.59(12) . . ?
C5 Ru1 C2 80.80(13) . . ?
C1 Ru1 C2 37.17(13) . . ?
N1 Ru1 C2 91.88(12) . . ?
C6 Ru1 C2 88.85(14) . . ?
N2 Ru1 C15 31.56(10) . . ?
N4 Ru1 C15 90.54(10) . . ?
N3 Ru1 C15 116.89(10) . . ?
C5 Ru1 C15 82.38(12) . . ?
C1 Ru1 C15 159.49(12) . . ?
N1 Ru1 C15 31.44(10) . . ?
C6 Ru1 C15 108.17(11) . . ?
C2 Ru1 C15 122.88(12) . . ?
N2 Ru1 C9 90.16(10) . . ?
N4 Ru1 C9 31.59(10) . . ?
N3 Ru1 C9 31.50(10) . . ?
C5 Ru1 C9 158.97(12) . . ?
C1 Ru1 C9 83.66(12) . . ?
N1 Ru1 C9 116.34(10) . . ?
C6 Ru1 C9 122.85(12) . . ?
C2 Ru1 C9 109.32(12) . . ?
C15 Ru1 C9 105.55(10) . . ?
N3 Si2 C26 112.88(16) . . ?
N3 Si2 C23 110.80(16) . . ?
C26 Si2 C23 107.73(19) . . ?
N3 Si2 C24 109.76(16) . . ?
C26 Si2 C24 106.18(19) . . ?
C23 Si2 C24 109.34(18) . . ?
N1 Si1 C21 111.83(18) . . ?
N1 Si1 C25 111.65(19) . . ?
C21 Si1 C25 108.0(2) . . ?
N1 Si1 C22 110.76(17) . . ?
C21 Si1 C22 106.9(2) . . ?
C25 Si1 C22 107.5(2) . . ?
C15 N1 Si1 124.0(2) . . ?
C15 N1 Ru1 91.18(19) . . ?
Si1 N1 Ru1 144.67(16) . . ?
C9 N3 Si2 122.5(2) . . ?
C9 N3 Ru1 91.40(19) . . ?
Si2 N3 Ru1 145.45(15) . . ?
C13 N4 C9 121.7(3) . . ?
C13 N4 Ru1 143.2(2) . . ?
C9 N4 Ru1 95.14(19) . . ?
C2 C1 C8 124.9(3) . . ?
C2 C1 Ru1 71.87(19) . . ?
C8 C1 Ru1 110.6(2) . . ?
C1 C2 C3 123.1(3) . . ?
C1 C2 Ru1 70.96(18) . . ?
C3 C2 Ru1 113.0(2) . . ?
C2 C3 C4 113.6(3) . . ?
C5 C4 C3 114.1(3) . . ?
C19 N2 C15 121.8(3) . . ?
C19 N2 Ru1 142.5(2) . . ?
C15 N2 Ru1 95.62(19) . . ?
C6 C5 C4 124.2(3) . . ?
C6 C5 Ru1 71.98(18) . . ?
C4 C5 Ru1 111.3(2) . . ?
C5 C6 C7 121.3(3) . . ?
C5 C6 Ru1 70.97(18) . . ?
C7 C6 Ru1 112.9(2) . . ?
C6 C7 C8 113.2(3) . . ?
C1 C8 C7 113.2(3) . . ?
N3 C9 N4 110.4(3) . . ?
N3 C9 C10 130.9(3) . . ?
N4 C9 C10 118.7(3) . . ?
N3 C9 Ru1 57.09(16) . . ?
N4 C9 Ru1 53.27(15) . . ?
C10 C9 Ru1 172.0(2) . . ?
C11 C10 C9 119.9(3) . . ?
C10 C11 C12 118.9(3) . . ?
C10 C11 C14 120.0(3) . . ?
C12 C11 C14 121.1(3) . . ?
C13 C12 C11 119.6(3) . . ?
N4 C13 C12 121.2(3) . . ?
N1 C15 N2 110.2(3) . . ?
N1 C15 C16 131.2(3) . . ?
N2 C15 C16 118.6(3) . . ?
N1 C15 Ru1 57.38(16) . . ?
N2 C15 Ru1 52.81(15) . . ?
C16 C15 Ru1 171.1(2) . . ?
C17 C16 C15 119.6(3) . . ?
C16 C17 C18 119.6(3) . . ?
C16 C17 C20 119.9(3) . . ?
C18 C17 C20 120.5(3) . . ?
C19 C18 C17 118.6(3) . . ?
N2 C19 C18 121.7(3) . . ?

loop_
_geom_bond_atom_site_label_1
_geom_bond_atom_site_label_2
_geom_bond_distance
_geom_bond_site_symmetry_2
_geom_bond_publ_flag
Ru1 N2 2.071(3) . ?
Ru1 N4 2.082(3) . ?
Ru1 N3 2.173(3) . ?
Ru1 C5 2.176(3) . ?
Ru1 C1 2.178(3) . ?
Ru1 N1 2.179(3) . ?
Ru1 C6 2.189(3) . ?
Ru1 C2 2.190(3) . ?
Ru1 C15 2.587(3) . ?
Ru1 C9 2.587(3) . ?
Si2 N3 1.725(3) . ?
Si2 C26 1.858(4) . ?
Si2 C23 1.872(4) . ?
Si2 C24 1.880(4) . ?
Si1 N1 1.726(3) . ?
Si1 C21 1.865(5) . ?
Si1 C25 1.872(4) . ?
Si1 C22 1.875(5) . ?
N1 C15 1.350(4) . ?
N3 C9 1.352(4) . ?
N4 C13 1.333(4) . ?
N4 C9 1.361(4) . ?
C1 C2 1.392(5) . ?
C1 C8 1.512(5) . ?
C2 C3 1.525(5) . ?
C3 C4 1.539(5) . ?
C4 C5 1.507(5) . ?
N2 C19 1.327(4) . ?
N2 C15 1.361(4) . ?
C5 C6 1.387(5) . ?
C6 C7 1.517(5) . ?
C7 C8 1.523(6) . ?
C9 C10 1.414(4) . ?
C10 C11 1.384(5) . ?
C11 C12 1.395(5) . ?
C11 C14 1.511(5) . ?
C12 C13 1.376(5) . ?
C15 C16 1.416(4) . ?
C16 C17 1.379(5) . ?
C17 C18 1.399(5) . ?
C17 C20 1.509(5) . ?
C18 C19 1.379(5) . ?
